data_7114300
loop_
_publ_author_name
'Wang, Qi'
'Li, Yong'
'Wu, Guo-shi'

_publ_section_title
;
 Synthesis and reversible thermo-induced conformational transitions of a
 stable nitroxide biradical based on calix[4]areneElectronic supplementary
 information (ESI) available: selected experimental details. See
 http://www.rsc.org/suppdata/cc/b2/b201010k/
;
_journal_issue 12
_journal_name_full 'Chemical Communications'
_journal_page_first 1268
_journal_paper_doi 10.1039/b201010k
_journal_year 2002
_chemical_formula_sum 'C40 H48 Br2 N2 O6'
_chemical_formula_weight 812.62
_chemical_melting_point 230
_chemical_name_systematic
; 
 5,17-Di-(N-p-tert-butyl-N-hydroxyamino)-11,23-di-bromo-
 25,26,27,28-tetramethoxycalix(4)arene 
;
_space_group_IT_number 15
_symmetry_cell_setting monoclinic
_symmetry_space_group_name_Hall '-C 2yc'
_symmetry_space_group_name_H-M 'C 1 2/c 1'
_atom_sites_solution_hydrogens geom
_atom_sites_solution_primary direct
_atom_sites_solution_secondary difmap
_cell_angle_alpha 90.00
_cell_angle_beta 110.210(9)
_cell_angle_gamma 90.00
_cell_formula_units_Z 8
_cell_length_a 32.255(7)
_cell_length_b 14.394(3)
_cell_length_c 21.753(5)
_cell_measurement_reflns_used 40
_cell_measurement_temperature 293(2)
_cell_measurement_theta_max 12
_cell_measurement_theta_min 5
_cell_volume 9478(4)
_computing_structure_refinement 'SHELXL-97 (Sheldrick, 1997)'
_computing_structure_solution 'SHELXS-97 (Sheldrick, 1990)'
_diffrn_ambient_temperature 293(2)
_diffrn_measured_fraction_theta_full 0.996
_diffrn_measured_fraction_theta_max 0.996
_diffrn_measurement_device_type 'Bruker P4'
_diffrn_radiation_monochromator graphite
_diffrn_radiation_source 'fine-focus sealed tube'
_diffrn_radiation_type MoK\a
_diffrn_radiation_wavelength 0.71073
_diffrn_reflns_av_R_equivalents 0.0607
_diffrn_reflns_av_sigmaI/netI 0.0984
_diffrn_reflns_limit_h_max 34
_diffrn_reflns_limit_h_min 0
_diffrn_reflns_limit_k_max 0
_diffrn_reflns_limit_k_min -15
_diffrn_reflns_limit_l_max 21
_diffrn_reflns_limit_l_min -22
_diffrn_reflns_number 5917
_diffrn_reflns_theta_full 22.00
_diffrn_reflns_theta_max 22.00
_diffrn_reflns_theta_min 1.98
_exptl_absorpt_coefficient_mu 1.749
_exptl_crystal_colour colorless
_exptl_crystal_density_diffrn 1.139
_exptl_crystal_density_method 'not measured'
_exptl_crystal_description plate
_exptl_crystal_F_000 3360
_exptl_crystal_size_max 0.4
_exptl_crystal_size_mid 0.4
_exptl_crystal_size_min 0.15
_refine_diff_density_max 0.699
_refine_diff_density_min -0.390
_refine_diff_density_rms 0.083
_refine_ls_extinction_method none
_refine_ls_goodness_of_fit_ref 1.023
_refine_ls_hydrogen_treatment mixed
_refine_ls_matrix_type full
_refine_ls_number_parameters 451
_refine_ls_number_reflns 5803
_refine_ls_number_restraints 0
_refine_ls_restrained_S_all 1.023
_refine_ls_R_factor_all 0.1467
_refine_ls_R_factor_gt 0.0738
_refine_ls_shift/su_max 0.005
_refine_ls_shift/su_mean 0.001
_refine_ls_structure_factor_coef Fsqd
_refine_ls_weighting_details 'calc w=1/[\s^2^(Fo^2^)+(0.0300P)^2^+75.0000P] where P=(Fo^2^+2Fc^2^)/3'
_refine_ls_weighting_scheme calc
_refine_ls_wR_factor_gt 0.1603
_refine_ls_wR_factor_ref 0.1805
_reflns_number_gt 3081
_reflns_number_total 5803
_reflns_threshold_expression >2sigma(I)
_cod_data_source_file b201010k.txt
_cod_data_source_block
;
;
_cod_original_cell_volume 9478(3)
_cod_original_sg_symbol_H-M C2/c
_cod_database_code 7114300

loop_
_symmetry_equiv_pos_as_xyz
'x, y, z'
'-x, y, -z+1/2'
'x+1/2, y+1/2, z'
'-x+1/2, y+1/2, -z+1/2'
'-x, -y, -z'
'x, -y, z-1/2'
'-x+1/2, -y+1/2, -z'
'x+1/2, -y+1/2, z-1/2'

loop_
_atom_site_label
_atom_site_type_symbol
_atom_site_fract_x
_atom_site_fract_y
_atom_site_fract_z
_atom_site_U_iso_or_equiv
_atom_site_adp_type
_atom_site_occupancy
_atom_site_symmetry_multiplicity
_atom_site_calc_flag
_atom_site_refinement_flags
Br1 Br 0.21768(4) 0.56649(8) 0.10776(5) 0.0814(4) Uani 1 1 d .
Br2 Br 0.34483(4) 0.44894(11) 0.63410(6) 0.1257(6) Uani 1 1 d .
O1 O 0.0748(2) 0.5624(5) 0.2271(3) 0.0747(18) Uani 1 1 d .
O2 O 0.1928(2) 0.3212(4) 0.2589(3) 0.0734(18) Uani 1 1 d .
O3 O 0.0602(2) 0.4701(5) 0.3880(3) 0.092(2) Uani 1 1 d .
H3B H 0.0667 0.5247 0.3972 0.111 Uiso 1 1 calc R
O4 O 0.23186(17) 0.5139(4) 0.3535(3) 0.0568(15) Uani 1 1 d .
O5 O 0.21432(19) 0.7477(4) 0.3046(3) 0.0637(16) Uani 1 1 d .
O6 O 0.1348(2) 0.5695(5) 0.5001(3) 0.0833(19) Uani 1 1 d .
H6A H 0.1293 0.5145 0.4911 0.100 Uiso 1 1 calc R
N1 N 0.0976(2) 0.4110(5) 0.4239(3) 0.061(2) Uani 1 1 d .
N2 N 0.1076(2) 0.6273(5) 0.4453(3) 0.0582(19) Uani 1 1 d .
C1 C 0.1220(3) 0.7321(6) 0.2366(4) 0.069(3) Uani 1 1 d .
H1A H 0.1350 0.7864 0.2241 0.083 Uiso 1 1 calc R
H1B H 0.0905 0.7425 0.2249 0.083 Uiso 1 1 calc R
C2 C 0.1305(3) 0.6455(7) 0.2015(4) 0.060(2) Uani 1 1 d .
C3 C 0.1630(3) 0.6456(7) 0.1717(4) 0.063(3) Uani 1 1 d .
H3A H 0.1774 0.7004 0.1686 0.075 Uiso 1 1 calc R
C4 C 0.1731(3) 0.5649(8) 0.1476(4) 0.062(2) Uani 1 1 d .
C5 C 0.1552(3) 0.4814(7) 0.1536(4) 0.068(3) Uani 1 1 d .
H5A H 0.1645 0.4270 0.1392 0.082 Uiso 1 1 calc R
C6 C 0.1217(3) 0.4795(7) 0.1829(4) 0.062(3) Uani 1 1 d .
C7 C 0.1092(3) 0.5629(8) 0.2025(4) 0.061(2) Uani 1 1 d .
C8 C 0.0322(3) 0.5719(10) 0.1803(5) 0.125(5) Uani 1 1 d .
H8A H 0.0108 0.5730 0.2020 0.188 Uiso 1 1 calc R
H8B H 0.0262 0.5205 0.1504 0.188 Uiso 1 1 calc R
H8C H 0.0305 0.6288 0.1565 0.188 Uiso 1 1 calc R
C9 C 0.1046(3) 0.3859(7) 0.1977(4) 0.077(3) Uani 1 1 d .
H9A H 0.1129 0.3367 0.1738 0.092 Uiso 1 1 calc R
H9B H 0.0726 0.3873 0.1844 0.092 Uiso 1 1 calc R
C10 C 0.1251(3) 0.3683(6) 0.2719(4) 0.061(3) Uani 1 1 d .
C11 C 0.1008(3) 0.3867(6) 0.3130(4) 0.062(2) Uani 1 1 d .
H11A H 0.0708 0.4000 0.2946 0.074 Uiso 1 1 calc R
C12 C 0.1206(3) 0.3854(6) 0.3799(4) 0.060(2) Uani 1 1 d .
C13 C 0.1656(3) 0.3659(6) 0.4070(4) 0.057(2) Uani 1 1 d .
H13A H 0.1793 0.3687 0.4522 0.068 Uiso 1 1 calc R
C14 C 0.1907(3) 0.3426(6) 0.3687(4) 0.055(2) Uani 1 1 d .
C15 C 0.1690(3) 0.3421(6) 0.3005(5) 0.063(3) Uani 1 1 d .
C16 C 0.1935(4) 0.2237(7) 0.2460(5) 0.096(4) Uani 1 1 d .
H16A H 0.2104 0.2130 0.2179 0.143 Uiso 1 1 calc R
H16B H 0.1639 0.2018 0.2249 0.143 Uiso 1 1 calc R
H16C H 0.2068 0.1909 0.2865 0.143 Uiso 1 1 calc R
C17 C 0.0771(3) 0.3306(8) 0.4485(5) 0.077(3) Uani 1 1 d .
C18 C 0.0417(4) 0.2833(8) 0.3947(5) 0.111(4) Uani 1 1 d .
H18A H 0.0542 0.2546 0.3653 0.167 Uiso 1 1 calc R
H18B H 0.0199 0.3281 0.3712 0.167 Uiso 1 1 calc R
H18C H 0.0280 0.2367 0.4129 0.167 Uiso 1 1 calc R
C19 C 0.1139(4) 0.2639(8) 0.4845(5) 0.101(4) Uani 1 1 d .
H19A H 0.1251 0.2346 0.4538 0.151 Uiso 1 1 calc R
H19B H 0.1026 0.2174 0.5062 0.151 Uiso 1 1 calc R
H19C H 0.1373 0.2975 0.5164 0.151 Uiso 1 1 calc R
C20 C 0.0581(3) 0.3734(8) 0.4986(5) 0.102(4) Uani 1 1 d .
H20A H 0.0814 0.4032 0.5330 0.153 Uiso 1 1 calc R
H20B H 0.0453 0.3252 0.5168 0.153 Uiso 1 1 calc R
H20C H 0.0359 0.4183 0.4769 0.153 Uiso 1 1 calc R
C21 C 0.2402(3) 0.3290(6) 0.3982(4) 0.064(3) Uani 1 1 d .
H21A H 0.2464 0.2722 0.4237 0.077 Uiso 1 1 calc R
H21B H 0.2522 0.3224 0.3633 0.077 Uiso 1 1 calc R
C22 C 0.2624(3) 0.4084(6) 0.4411(4) 0.054(2) Uani 1 1 d .
C23 C 0.2885(3) 0.3949(8) 0.5072(5) 0.071(3) Uani 1 1 d .
H23A H 0.2938 0.3352 0.5246 0.086 Uiso 1 1 calc R
C24 C 0.3060(3) 0.4704(9) 0.5458(4) 0.069(3) Uani 1 1 d .
C25 C 0.2974(3) 0.5608(7) 0.5241(4) 0.061(2) Uani 1 1 d .
H25A H 0.3086 0.6106 0.5521 0.073 Uiso 1 1 calc R
C26 C 0.2715(3) 0.5751(7) 0.4588(4) 0.054(2) Uani 1 1 d .
C27 C 0.2563(3) 0.4991(6) 0.4184(4) 0.052(2) Uani 1 1 d .
C28 C 0.2581(3) 0.5174(7) 0.3123(4) 0.084(3) Uani 1 1 d .
H28A H 0.2393 0.5290 0.2679 0.126 Uiso 1 1 calc R
H28B H 0.2730 0.4592 0.3145 0.126 Uiso 1 1 calc R
H28C H 0.2794 0.5665 0.3267 0.126 Uiso 1 1 calc R
C29 C 0.2582(3) 0.6717(6) 0.4327(4) 0.053(2) Uani 1 1 d .
H29A H 0.2702 0.7161 0.4679 0.063 Uiso 1 1 calc R
H29B H 0.2711 0.6850 0.3993 0.063 Uiso 1 1 calc R
C30 C 0.2090(3) 0.6845(6) 0.4038(4) 0.048(2) Uani 1 1 d .
C31 C 0.1826(3) 0.6559(5) 0.4396(4) 0.050(2) Uani 1 1 d .
H31A H 0.1957 0.6347 0.4823 0.060 Uiso 1 1 calc R
C32 C 0.1371(3) 0.6590(6) 0.4119(4) 0.055(2) Uani 1 1 d .
C33 C 0.1172(3) 0.6854(6) 0.3471(4) 0.061(2) Uani 1 1 d .
H33A H 0.0866 0.6838 0.3279 0.073 Uiso 1 1 calc R
C34 C 0.1431(3) 0.7147(6) 0.3100(4) 0.060(2) Uani 1 1 d .
C35 C 0.1886(3) 0.7169(6) 0.3408(4) 0.052(2) Uani 1 1 d .
C36 C 0.2276(3) 0.8426(7) 0.3176(5) 0.087(3) Uani 1 1 d .
H36A H 0.2448 0.8605 0.2912 0.130 Uiso 1 1 calc R
H36B H 0.2451 0.8496 0.3631 0.130 Uiso 1 1 calc R
H36C H 0.2019 0.8814 0.3072 0.130 Uiso 1 1 calc R
C37 C 0.0902(3) 0.7013(7) 0.4781(4) 0.070(3) Uani 1 1 d .
C38 C 0.0624(3) 0.7703(7) 0.4264(5) 0.096(3) Uani 1 1 d .
H38A H 0.0810 0.8015 0.4067 0.143 Uiso 1 1 calc R
H38B H 0.0493 0.8151 0.4468 0.143 Uiso 1 1 calc R
H38C H 0.0395 0.7373 0.3933 0.143 Uiso 1 1 calc R
C39 C 0.1272(3) 0.7523(7) 0.5310(5) 0.087(3) Uani 1 1 d .
H39A H 0.1443 0.7084 0.5629 0.131 Uiso 1 1 calc R
H39B H 0.1147 0.7974 0.5519 0.131 Uiso 1 1 calc R
H39C H 0.1459 0.7830 0.5113 0.131 Uiso 1 1 calc R
C40 C 0.0596(3) 0.6538(8) 0.5086(5) 0.091(3) Uani 1 1 d .
H40A H 0.0762 0.6100 0.5410 0.136 Uiso 1 1 calc R
H40B H 0.0365 0.6219 0.4751 0.136 Uiso 1 1 calc R
H40C H 0.0469 0.6997 0.5287 0.136 Uiso 1 1 calc R

loop_
_atom_site_aniso_label
_atom_site_aniso_U_11
_atom_site_aniso_U_22
_atom_site_aniso_U_33
_atom_site_aniso_U_23
_atom_site_aniso_U_13
_atom_site_aniso_U_12
Br1 0.0918(8) 0.0886(8) 0.0765(7) -0.0034(6) 0.0453(6) -0.0057(7)
Br2 0.1136(11) 0.1745(15) 0.0713(8) 0.0262(9) 0.0096(7) 0.0229(10)
O1 0.065(4) 0.102(5) 0.058(4) -0.003(4) 0.023(4) 0.003(4)
O2 0.094(5) 0.066(5) 0.080(4) -0.012(4) 0.055(4) -0.005(4)
O3 0.070(5) 0.120(6) 0.087(5) -0.001(4) 0.027(4) -0.001(4)
O4 0.061(4) 0.061(4) 0.046(4) 0.000(3) 0.016(3) -0.003(3)
O5 0.078(4) 0.060(4) 0.063(4) -0.005(3) 0.036(3) -0.009(3)
O6 0.088(5) 0.097(5) 0.073(4) 0.012(4) 0.039(4) -0.006(4)
N1 0.054(5) 0.076(6) 0.057(4) 0.003(4) 0.026(4) 0.009(4)
N2 0.069(5) 0.065(5) 0.045(4) 0.011(4) 0.024(4) 0.014(4)
C1 0.074(7) 0.075(7) 0.059(6) 0.016(5) 0.024(5) 0.020(6)
C2 0.070(7) 0.071(7) 0.033(5) 0.005(5) 0.010(5) 0.012(6)
C3 0.072(7) 0.076(7) 0.038(5) 0.001(5) 0.016(5) -0.007(6)
C4 0.062(6) 0.080(7) 0.048(5) -0.013(6) 0.023(5) -0.015(6)
C5 0.081(7) 0.074(7) 0.049(6) -0.014(5) 0.022(5) -0.009(6)
C6 0.061(6) 0.080(8) 0.033(5) -0.002(5) 0.002(5) -0.015(6)
C7 0.068(7) 0.067(7) 0.042(5) -0.002(5) 0.012(5) -0.002(6)
C8 0.066(8) 0.213(15) 0.086(8) 0.002(9) 0.012(7) 0.022(9)
C9 0.091(8) 0.086(8) 0.060(6) -0.026(6) 0.035(6) -0.028(6)
C10 0.075(7) 0.064(7) 0.051(6) -0.011(5) 0.030(6) -0.023(5)
C11 0.052(6) 0.070(7) 0.067(7) -0.006(5) 0.024(5) -0.014(5)
C12 0.053(6) 0.068(7) 0.062(6) -0.003(5) 0.023(5) -0.009(5)
C13 0.060(7) 0.058(6) 0.056(6) 0.001(5) 0.026(5) -0.002(5)
C14 0.066(7) 0.044(6) 0.061(6) 0.001(5) 0.028(5) -0.004(5)
C15 0.072(7) 0.052(6) 0.084(8) -0.005(5) 0.051(6) -0.012(5)
C16 0.134(10) 0.067(8) 0.111(9) -0.021(7) 0.075(8) 0.008(7)
C17 0.079(8) 0.083(8) 0.078(7) -0.007(6) 0.040(6) -0.014(7)
C18 0.120(10) 0.124(11) 0.100(9) -0.014(8) 0.052(8) -0.048(8)
C19 0.110(9) 0.094(9) 0.118(9) 0.040(8) 0.065(8) 0.004(8)
C20 0.087(8) 0.138(10) 0.104(8) 0.005(8) 0.064(7) -0.013(7)
C21 0.064(7) 0.061(7) 0.075(6) 0.010(6) 0.034(5) 0.003(5)
C22 0.046(5) 0.061(7) 0.059(6) 0.008(5) 0.024(5) 0.008(5)
C23 0.059(7) 0.077(8) 0.089(8) 0.024(7) 0.040(6) 0.017(6)
C24 0.046(6) 0.104(9) 0.057(6) 0.004(7) 0.016(5) -0.003(6)
C25 0.056(6) 0.073(7) 0.053(6) -0.008(6) 0.020(5) -0.009(6)
C26 0.048(5) 0.061(7) 0.057(6) -0.005(5) 0.022(5) -0.008(5)
C27 0.051(6) 0.049(6) 0.053(6) 0.011(5) 0.017(5) 0.006(5)
C28 0.119(9) 0.082(8) 0.059(6) 0.003(6) 0.041(6) -0.011(7)
C29 0.057(6) 0.050(6) 0.053(5) -0.015(5) 0.021(5) -0.014(5)
C30 0.053(6) 0.046(6) 0.045(5) -0.008(4) 0.017(5) -0.003(4)
C31 0.052(6) 0.050(6) 0.048(5) 0.000(4) 0.015(5) 0.003(5)
C32 0.062(7) 0.055(6) 0.051(6) -0.001(5) 0.025(5) 0.005(5)
C33 0.056(6) 0.076(7) 0.053(6) 0.002(5) 0.023(5) 0.023(5)
C34 0.070(7) 0.059(6) 0.048(6) 0.002(5) 0.016(5) 0.010(5)
C35 0.061(7) 0.050(6) 0.049(6) -0.006(5) 0.024(5) -0.003(5)
C36 0.115(9) 0.066(8) 0.098(8) 0.004(6) 0.062(7) -0.009(7)
C37 0.065(7) 0.093(8) 0.057(6) -0.017(6) 0.025(5) -0.007(6)
C38 0.083(8) 0.105(9) 0.102(8) 0.013(7) 0.035(7) 0.030(7)
C39 0.092(8) 0.098(8) 0.085(7) -0.024(7) 0.047(7) -0.002(7)
C40 0.067(7) 0.140(10) 0.079(7) -0.005(7) 0.042(6) -0.002(7)

loop_
_atom_type_symbol
_atom_type_description
_atom_type_scat_dispersion_real
_atom_type_scat_dispersion_imag
_atom_type_scat_source
C C 0.0033 0.0016 'International Tables Vol C Tables 4.2.6.8 and 6.1.1.4'
H H 0.0000 0.0000 'International Tables Vol C Tables 4.2.6.8 and 6.1.1.4'
N N 0.0061 0.0033 'International Tables Vol C Tables 4.2.6.8 and 6.1.1.4'
O O 0.0106 0.0060 'International Tables Vol C Tables 4.2.6.8 and 6.1.1.4'
Br Br -0.2901 2.4595 'International Tables Vol C Tables 4.2.6.8 and 6.1.1.4'

loop_
_geom_angle_atom_site_label_1
_geom_angle_atom_site_label_2
_geom_angle_atom_site_label_3
_geom_angle
C7 O1 C8 115.5(7)
C15 O2 C16 112.7(7)
C27 O4 C28 113.4(6)
C35 O5 C36 112.7(6)
C12 N1 O3 108.2(6)
C12 N1 C17 115.2(7)
O3 N1 C17 104.6(7)
C32 N2 O6 105.9(6)
C32 N2 C37 115.6(7)
O6 N2 C37 103.5(6)
C34 C1 C2 107.3(7)
C7 C2 C3 117.6(9)
C7 C2 C1 121.1(8)
C3 C2 C1 121.1(9)
C4 C3 C2 119.5(9)
C3 C4 C5 123.5(8)
C3 C4 Br1 118.8(8)
C5 C4 Br1 117.6(8)
C4 C5 C6 118.0(9)
C7 C6 C5 117.9(9)
C7 C6 C9 122.2(9)
C5 C6 C9 119.5(9)
C2 C7 C6 122.9(9)
C2 C7 O1 118.7(9)
C6 C7 O1 118.3(9)
C6 C9 C10 108.1(7)
C15 C10 C11 118.3(8)
C15 C10 C9 121.2(8)
C11 C10 C9 120.3(9)
C12 C11 C10 121.0(8)
C11 C12 C13 119.1(8)
C11 C12 N1 122.8(8)
C13 C12 N1 117.9(8)
C14 C13 C12 122.2(8)
C13 C14 C15 116.9(8)
C13 C14 C21 121.7(8)
C15 C14 C21 121.0(8)
C10 C15 C14 122.2(8)
C10 C15 O2 117.9(9)
C14 C15 O2 119.7(9)
C18 C17 C19 111.6(10)
C18 C17 N1 112.4(8)
C19 C17 N1 107.8(8)
C18 C17 C20 110.5(9)
C19 C17 C20 108.5(9)
N1 C17 C20 105.7(8)
C22 C21 C14 111.9(7)
C27 C22 C23 117.2(9)
C27 C22 C21 121.3(8)
C23 C22 C21 121.4(9)
C24 C23 C22 119.4(9)
C23 C24 C25 123.1(9)
C23 C24 Br2 118.2(9)
C25 C24 Br2 118.6(8)
C24 C25 C26 117.9(9)
C27 C26 C25 119.2(9)
C27 C26 C29 119.8(8)
C25 C26 C29 120.9(8)
O4 C27 C26 118.8(8)
O4 C27 C22 118.3(8)
C26 C27 C22 122.9(8)
C30 C29 C26 113.0(7)
C35 C30 C31 118.7(8)
C35 C30 C29 121.8(7)
C31 C30 C29 119.3(7)
C32 C31 C30 120.5(8)
C31 C32 C33 120.0(8)
C31 C32 N2 123.4(8)
C33 C32 N2 116.3(8)
C32 C33 C34 120.5(8)
C35 C34 C33 117.8(8)
C35 C34 C1 121.0(8)
C33 C34 C1 120.7(8)
C30 C35 C34 122.1(8)
C30 C35 O5 119.7(8)
C34 C35 O5 118.0(8)
N2 C37 C40 107.1(8)
N2 C37 C39 112.1(7)
C40 C37 C39 110.1(7)
N2 C37 C38 109.3(7)
C40 C37 C38 107.8(8)
C39 C37 C38 110.4(9)

loop_
_geom_bond_atom_site_label_1
_geom_bond_atom_site_label_2
_geom_bond_distance
Br1 C4 1.918(8)
Br2 C24 1.921(9)
O1 C7 1.388(10)
O1 C8 1.406(10)
O2 C15 1.406(9)
O2 C16 1.434(10)
O3 N1 1.463(8)
O4 C27 1.374(9)
O4 C28 1.431(9)
O5 C35 1.398(9)
O5 C36 1.431(10)
O6 N2 1.469(8)
N1 C12 1.445(10)
N1 C17 1.519(11)
N2 C32 1.455(10)
N2 C37 1.497(10)
C1 C34 1.525(11)
C1 C2 1.534(12)
C2 C7 1.379(12)
C2 C3 1.409(11)
C3 C4 1.359(12)
C4 C5 1.359(12)
C5 C6 1.432(12)
C6 C7 1.380(12)
C6 C9 1.532(12)
C9 C10 1.538(11)
C10 C15 1.387(12)
C10 C11 1.403(11)
C11 C12 1.373(11)
C12 C13 1.395(11)
C13 C14 1.387(10)
C14 C15 1.406(11)
C14 C21 1.513(11)
C17 C18 1.489(13)
C17 C19 1.517(13)
C17 C20 1.550(12)
C21 C22 1.493(11)
C22 C27 1.385(11)
C22 C23 1.407(12)
C23 C24 1.371(13)
C24 C25 1.379(12)
C25 C26 1.391(11)
C26 C27 1.383(11)
C26 C29 1.508(11)
C29 C30 1.505(10)
C30 C35 1.380(10)
C30 C31 1.400(10)
C31 C32 1.380(10)
C32 C33 1.385(10)
C33 C34 1.410(11)
C34 C35 1.389(11)
C37 C40 1.527(11)
C37 C39 1.528(12)
C37 C38 1.536(12)
